data_7129218
loop_
_publ_author_name
'Liang, Taoyuan'
'Zhao, He'
'Gong, Lingzhen'
'Jiang, Huanfeng'
'Zhang, Min'

_publ_section_title
;
 Synthesis of Functionalized Benzimidazoles via Oxidative Tandem Quartic
 C--H Aminations and Cleavage of C--N and C--C bonds
;
_journal_name_full 'Chemical Communications'
_journal_paper_doi 10.1039/D1CC05521F
_journal_year 2021
_chemical_formula_sum 'C29 H36 N4'
_chemical_formula_weight 440.62
_space_group_crystal_system monoclinic
_space_group_IT_number 14
_space_group_name_Hall '-P 2ybc'
_space_group_name_H-M_alt 'P 1 21/c 1'
_atom_sites_solution_hydrogens geom
_audit_block_doi 10.5517/ccdc.csd.cc21rs3q
_audit_creation_method SHELXL-2014/7
_audit_update_record
;
2019-02-26 deposited with the CCDC.	2021-11-09 downloaded from the CCDC.
;
_cell_angle_alpha 90
_cell_angle_beta 110.263(17)
_cell_angle_gamma 90
_cell_formula_units_Z 8
_cell_length_a 19.74(3)
_cell_length_b 9.770(14)
_cell_length_c 28.46(4)
_cell_measurement_reflns_used 1558
_cell_measurement_temperature 296(2)
_cell_measurement_theta_max 15.71
_cell_measurement_theta_min 2.17
_cell_volume 5149(13)
_computing_structure_refinement 'SHELXL-2014/7 (Sheldrick, 2014)'
_diffrn_ambient_temperature 296(2)
_diffrn_measured_fraction_theta_full 0.999
_diffrn_measured_fraction_theta_max 0.998
_diffrn_measurement_device_type CCD
_diffrn_radiation_type MoK\a
_diffrn_radiation_wavelength 0.71073
_diffrn_reflns_av_R_equivalents 0.1760
_diffrn_reflns_av_unetI/netI 0.1521
_diffrn_reflns_Laue_measured_fraction_full 0.999
_diffrn_reflns_Laue_measured_fraction_max 0.998
_diffrn_reflns_limit_h_max 23
_diffrn_reflns_limit_h_min -23
_diffrn_reflns_limit_k_max 11
_diffrn_reflns_limit_k_min -11
_diffrn_reflns_limit_l_max 33
_diffrn_reflns_limit_l_min -33
_diffrn_reflns_number 49800
_diffrn_reflns_point_group_measured_fraction_full 0.999
_diffrn_reflns_point_group_measured_fraction_max 0.998
_diffrn_reflns_theta_full 25.027
_diffrn_reflns_theta_max 25.027
_diffrn_reflns_theta_min 2.566
_exptl_absorpt_coefficient_mu 0.067
_exptl_absorpt_correction_type multi-scan
_exptl_absorpt_process_details sadabs
_exptl_crystal_colour colorless
_exptl_crystal_density_diffrn 1.137
_exptl_crystal_description block
_exptl_crystal_F_000 1904
_exptl_crystal_size_max 0.220
_exptl_crystal_size_mid 0.200
_exptl_crystal_size_min 0.180
_exptl_transmission_factor_max 0.864
_exptl_transmission_factor_min 0.864
_refine_diff_density_max 0.167
_refine_diff_density_min -0.173
_refine_diff_density_rms 0.039
_refine_ls_extinction_coef 0.0012(3)
_refine_ls_extinction_expression Fc^*^=kFc[1+0.001xFc^2^\l^3^/sin(2\q)]^-1/4^
_refine_ls_extinction_method 'SHELXL-2014/7 (Sheldrick 2014'
_refine_ls_goodness_of_fit_ref 0.972
_refine_ls_hydrogen_treatment constr
_refine_ls_matrix_type full
_refine_ls_number_parameters 611
_refine_ls_number_reflns 9377
_refine_ls_number_restraints 0
_refine_ls_restrained_S_all 0.972
_refine_ls_R_factor_all 0.2023
_refine_ls_R_factor_gt 0.0682
_refine_ls_shift/su_max 0.000
_refine_ls_shift/su_mean 0.000
_refine_ls_structure_factor_coef Fsqd
_refine_ls_weighting_details 'w=1/[\s^2^(Fo^2^)+(0.0487P)^2^] where P=(Fo^2^+2Fc^2^)/3'
_refine_ls_weighting_scheme calc
_refine_ls_wR_factor_gt 0.1277
_refine_ls_wR_factor_ref 0.1746
_reflns_Friedel_coverage 0.000
_reflns_number_gt 3924
_reflns_number_total 9377
_reflns_threshold_expression 'I > 2\s(I)'
_cod_data_source_file d1cc05521f2.cif
_cod_data_source_block 1
_cod_original_sg_symbol_H-M 'P 21/c'
_cod_database_code 7129218
_shelx_shelxl_version_number 2014/7
_shelx_space_group_comment
;
The symmetry employed for this shelxl refinement is uniquely defined
by the following loop, which should always be used as a source of
symmetry information in preference to the above space-group names.
They are only intended as comments.
;
_shelx_estimated_absorpt_t_min 0.985
_shelx_estimated_absorpt_t_max 0.988

loop_
_space_group_symop_operation_xyz
'x, y, z'
'-x, y+1/2, -z+1/2'
'-x, -y, -z'
'x, -y-1/2, z-1/2'

loop_
_atom_site_label
_atom_site_type_symbol
_atom_site_fract_x
_atom_site_fract_y
_atom_site_fract_z
_atom_site_U_iso_or_equiv
_atom_site_adp_type
_atom_site_occupancy
_atom_site_site_symmetry_order
_atom_site_calc_flag
_atom_site_refinement_flags_posn
_atom_site_refinement_flags_adp
_atom_site_refinement_flags_occupancy
_atom_site_disorder_assembly
_atom_site_disorder_group
C1 C 0.8885(3) 1.2360(6) 0.0818(2) 0.0801(17) Uani 1 1 d . . . . .
H1 H 0.8580 1.2594 0.0992 0.096 Uiso 1 1 calc R U . . .
C2 C 0.8953(4) 1.3231(6) 0.0461(3) 0.093(2) Uani 1 1 d . . . . .
H2 H 0.8686 1.4038 0.0392 0.112 Uiso 1 1 calc R U . . .
C3 C 0.9403(4) 1.2941(7) 0.0207(2) 0.099(2) Uani 1 1 d . . . . .
H3 H 0.9453 1.3551 -0.0029 0.119 Uiso 1 1 calc R U . . .
C4 C 0.9786(3) 1.1725(6) 0.0303(2) 0.0885(18) Uani 1 1 d . . . . .
H4 H 1.0086 1.1507 0.0125 0.106 Uiso 1 1 calc R U . . .
C5 C 0.9726(3) 1.0843(5) 0.0660(2) 0.0696(15) Uani 1 1 d . . . . .
H5 H 0.9998 1.0043 0.0726 0.084 Uiso 1 1 calc R U . . .
C6 C 0.9266(3) 1.1113(5) 0.0927(2) 0.0600(13) Uani 1 1 d . . . . .
C7 C 0.8843(3) 1.0576(6) 0.1631(2) 0.0763(16) Uani 1 1 d . . . . .
H7 H 0.8417 1.1123 0.1448 0.092 Uiso 1 1 calc R U . . .
C8 C 0.9323(3) 1.1469(6) 0.2048(2) 0.103(2) Uani 1 1 d . . . . .
H8A H 0.9717 1.0935 0.2261 0.154 Uiso 1 1 calc R U . . .
H8B H 0.9048 1.1828 0.2240 0.154 Uiso 1 1 calc R U . . .
H8C H 0.9507 1.2212 0.1907 0.154 Uiso 1 1 calc R U . . .
C9 C 0.8576(3) 0.9346(6) 0.1841(2) 0.106(2) Uani 1 1 d . . . . .
H9A H 0.8243 0.8833 0.1572 0.159 Uiso 1 1 calc R U . . .
H9B H 0.8337 0.9649 0.2064 0.159 Uiso 1 1 calc R U . . .
H9C H 0.8978 0.8775 0.2020 0.159 Uiso 1 1 calc R U . . .
C10 C 0.9668(3) 0.9019(5) 0.13906(17) 0.0517(12) Uani 1 1 d . . . . .
C11 C 1.0370(3) 0.9205(5) 0.17012(17) 0.0566(13) Uani 1 1 d . . . . .
H11 H 1.0519 1.0061 0.1843 0.068 Uiso 1 1 calc R U . . .
C12 C 1.0857(3) 0.8131(5) 0.18059(17) 0.0510(12) Uani 1 1 d . . . . .
C13 C 1.0637(2) 0.6858(5) 0.15864(18) 0.0517(12) Uani 1 1 d . . . . .
C14 C 0.9931(3) 0.6650(5) 0.12670(17) 0.0554(13) Uani 1 1 d . . . . .
H14 H 0.9792 0.5808 0.1111 0.066 Uiso 1 1 calc R U . . .
C15 C 0.9441(3) 0.7710(5) 0.11848(17) 0.0523(12) Uani 1 1 d . . . . .
C16 C 1.1773(3) 0.6814(5) 0.20736(18) 0.0552(13) Uani 1 1 d . . . . .
C17 C 1.2515(2) 0.6291(5) 0.23478(18) 0.0691(15) Uani 1 1 d . . . . .
H17A H 1.2806 0.7014 0.2546 0.104 Uiso 1 1 calc R U . . .
H17B H 1.2728 0.5971 0.2111 0.104 Uiso 1 1 calc R U . . .
H17C H 1.2490 0.5550 0.2563 0.104 Uiso 1 1 calc R U . . .
C18 C 1.1303(3) 0.4602(5) 0.1615(2) 0.0708(15) Uani 1 1 d . . . . .
H18 H 1.1771 0.4263 0.1839 0.085 Uiso 1 1 calc R U . . .
C19 C 1.1323(4) 0.4571(7) 0.1090(2) 0.132(3) Uani 1 1 d . . . . .
H19A H 1.0874 0.4910 0.0861 0.197 Uiso 1 1 calc R U . . .
H19B H 1.1396 0.3648 0.1003 0.197 Uiso 1 1 calc R U . . .
H19C H 1.1712 0.5137 0.1074 0.197 Uiso 1 1 calc R U . . .
C20 C 1.0732(3) 0.3690(5) 0.1687(2) 0.104(2) Uani 1 1 d . . . . .
H20A H 1.0758 0.3732 0.2030 0.157 Uiso 1 1 calc R U . . .
H20B H 1.0810 0.2765 0.1604 0.157 Uiso 1 1 calc R U . . .
H20C H 1.0264 0.3991 0.1473 0.157 Uiso 1 1 calc R U . . .
C21 C 0.8428(3) 0.8094(5) 0.03991(19) 0.0656(14) Uani 1 1 d . . . . .
H21 H 0.8793 0.8777 0.0404 0.079 Uiso 1 1 calc R U . . .
C22 C 0.7738(3) 0.8905(6) 0.0300(2) 0.107(2) Uani 1 1 d . . . . .
H22A H 0.7337 0.8287 0.0230 0.161 Uiso 1 1 calc R U . . .
H22B H 0.7666 0.9496 0.0017 0.161 Uiso 1 1 calc R U . . .
H22C H 0.7773 0.9445 0.0589 0.161 Uiso 1 1 calc R U . . .
C23 C 0.8404(3) 0.7116(6) -0.00252(19) 0.0913(18) Uani 1 1 d . . . . .
H23A H 0.8865 0.6678 0.0051 0.137 Uiso 1 1 calc R U . . .
H23B H 0.8294 0.7621 -0.0332 0.137 Uiso 1 1 calc R U . . .
H23C H 0.8039 0.6436 -0.0061 0.137 Uiso 1 1 calc R U . . .
C24 C 0.8323(3) 0.6437(5) 0.1049(2) 0.0636(14) Uani 1 1 d . . . . .
C25 C 0.7664(3) 0.5936(7) 0.0748(2) 0.0895(18) Uani 1 1 d . . . . .
H25 H 0.7456 0.6263 0.0422 0.107 Uiso 1 1 calc R U . . .
C26 C 0.7308(4) 0.4951(8) 0.0924(3) 0.124(3) Uani 1 1 d . . . . .
H26 H 0.6865 0.4624 0.0711 0.149 Uiso 1 1 calc R U . . .
C27 C 0.7584(4) 0.4444(8) 0.1399(3) 0.115(2) Uani 1 1 d . . . . .
H27 H 0.7334 0.3795 0.1514 0.139 Uiso 1 1 calc R U . . .
C28 C 0.8238(4) 0.4919(7) 0.1700(2) 0.0888(18) Uani 1 1 d . . . . .
H28 H 0.8443 0.4575 0.2023 0.107 Uiso 1 1 calc R U . . .
C29 C 0.8605(3) 0.5910(6) 0.1533(2) 0.0723(15) Uani 1 1 d . . . . .
H29 H 0.9048 0.6227 0.1748 0.087 Uiso 1 1 calc R U . . .
C30 C 0.6415(3) 0.4231(5) 0.93359(19) 0.0650(14) Uani 1 1 d . . . . .
H30 H 0.6631 0.5061 0.9312 0.078 Uiso 1 1 calc R U . . .
C31 C 0.6805(3) 0.3277(6) 0.9686(2) 0.0769(16) Uani 1 1 d . . . . .
H31 H 0.7280 0.3464 0.9885 0.092 Uiso 1 1 calc R U . . .
C32 C 0.6492(4) 0.2058(6) 0.9739(2) 0.0798(17) Uani 1 1 d . . . . .
H32 H 0.6748 0.1415 0.9975 0.096 Uiso 1 1 calc R U . . .
C33 C 0.5794(4) 0.1813(5) 0.9435(2) 0.0716(15) Uani 1 1 d . . . . .
H33 H 0.5575 0.0994 0.9468 0.086 Uiso 1 1 calc R U . . .
C34 C 0.5410(3) 0.2746(5) 0.90835(18) 0.0616(14) Uani 1 1 d . . . . .
H34 H 0.4937 0.2545 0.8883 0.074 Uiso 1 1 calc R U . . .
C35 C 0.5714(3) 0.3989(5) 0.90218(18) 0.0516(12) Uani 1 1 d . . . . .
C36 C 0.4641(3) 0.4570(5) 0.82813(18) 0.0636(14) Uani 1 1 d . . . . .
H36 H 0.4365 0.4007 0.8436 0.076 Uiso 1 1 calc R U . . .
C37 C 0.4776(3) 0.3711(5) 0.78806(19) 0.0863(17) Uani 1 1 d . . . . .
H37A H 0.5005 0.4262 0.7700 0.129 Uiso 1 1 calc R U . . .
H37B H 0.4325 0.3372 0.7654 0.129 Uiso 1 1 calc R U . . .
H37C H 0.5084 0.2955 0.8034 0.129 Uiso 1 1 calc R U . . .
C38 C 0.4183(3) 0.5819(5) 0.8057(2) 0.0906(18) Uani 1 1 d . . . . .
H38A H 0.4111 0.6349 0.8320 0.136 Uiso 1 1 calc R U . . .
H38B H 0.3724 0.5529 0.7826 0.136 Uiso 1 1 calc R U . . .
H38C H 0.4426 0.6367 0.7884 0.136 Uiso 1 1 calc R U . . .
C39 C 0.5720(2) 0.6123(5) 0.85944(17) 0.0503(12) Uani 1 1 d . . . . .
C40 C 0.6173(2) 0.5905(5) 0.83299(17) 0.0543(12) Uani 1 1 d . . . . .
H40 H 0.6208 0.5041 0.8203 0.065 Uiso 1 1 calc R U . . .
C41 C 0.6574(2) 0.6968(5) 0.82552(17) 0.0527(12) Uani 1 1 d . . . . .
C42 C 0.6550(2) 0.8253(5) 0.84570(18) 0.0517(12) Uani 1 1 d . . . . .
C43 C 0.6110(3) 0.8486(5) 0.87352(17) 0.0555(13) Uani 1 1 d . . . . .
H43 H 0.6110 0.9331 0.8885 0.067 Uiso 1 1 calc R U . . .
C44 C 0.5670(2) 0.7437(5) 0.87862(17) 0.0526(12) Uani 1 1 d . . . . .
C45 C 0.7271(3) 0.8258(5) 0.80087(19) 0.0612(14) Uani 1 1 d . . . . .
C46 C 0.7753(3) 0.8769(5) 0.7750(2) 0.0847(18) Uani 1 1 d . . . . .
H46A H 0.7867 0.8036 0.7565 0.127 Uiso 1 1 calc R U . . .
H46B H 0.8190 0.9114 0.7993 0.127 Uiso 1 1 calc R U . . .
H46C H 0.7516 0.9490 0.7524 0.127 Uiso 1 1 calc R U . . .
C47 C 0.7238(3) 1.0494(5) 0.8447(2) 0.0764(16) Uani 1 1 d . . . . .
H47 H 0.7477 1.0810 0.8217 0.092 Uiso 1 1 calc R U . . .
C48 C 0.7796(4) 1.0533(7) 0.8962(2) 0.127(3) Uani 1 1 d . . . . .
H48A H 0.7573 1.0319 0.9204 0.190 Uiso 1 1 calc R U . . .
H48B H 0.8005 1.1431 0.9027 0.190 Uiso 1 1 calc R U . . .
H48C H 0.8166 0.9874 0.8985 0.190 Uiso 1 1 calc R U . . .
C49 C 0.6619(3) 1.1448(5) 0.8383(2) 0.095(2) Uani 1 1 d . . . . .
H49A H 0.6240 1.1259 0.8071 0.142 Uiso 1 1 calc R U . . .
H49B H 0.6779 1.2376 0.8384 0.142 Uiso 1 1 calc R U . . .
H49C H 0.6440 1.1320 0.8654 0.142 Uiso 1 1 calc R U . . .
C50 C 0.4519(3) 0.9299(5) 0.8356(2) 0.0643(14) Uani 1 1 d . . . . .
H50 H 0.4782 0.8962 0.8166 0.077 Uiso 1 1 calc R U . . .
C51 C 0.4020(3) 1.0302(6) 0.8157(2) 0.0755(16) Uani 1 1 d . . . . .
H51 H 0.3958 1.0640 0.7839 0.091 Uiso 1 1 calc R U . . .
C52 C 0.3609(3) 1.0819(6) 0.8417(3) 0.0867(18) Uani 1 1 d . . . . .
H52 H 0.3269 1.1501 0.8280 0.104 Uiso 1 1 calc R U . . .
C53 C 0.3712(3) 1.0307(7) 0.8879(3) 0.0896(19) Uani 1 1 d . . . . .
H53 H 0.3437 1.0646 0.9060 0.107 Uiso 1 1 calc R U . . .
C54 C 0.4215(3) 0.9295(6) 0.9086(2) 0.0741(16) Uani 1 1 d . . . . .
H54 H 0.4266 0.8959 0.9403 0.089 Uiso 1 1 calc R U . . .
C55 C 0.4648(3) 0.8761(5) 0.88320(19) 0.0564(13) Uani 1 1 d . . . . .
C56 C 0.5252(3) 0.7006(5) 0.94973(18) 0.0677(14) Uani 1 1 d . . . . .
H56 H 0.5595 0.6268 0.9512 0.081 Uiso 1 1 calc R U . . .
C57 C 0.5620(3) 0.7865(6) 0.99510(19) 0.0918(18) Uani 1 1 d . . . . .
H57A H 0.6040 0.8288 0.9918 0.138 Uiso 1 1 calc R U . . .
H57B H 0.5762 0.7297 1.0244 0.138 Uiso 1 1 calc R U . . .
H57C H 0.5294 0.8560 0.9981 0.138 Uiso 1 1 calc R U . . .
C58 C 0.4578(3) 0.6281(5) 0.95030(18) 0.0799(16) Uani 1 1 d . . . . .
H58A H 0.4175 0.6896 0.9389 0.120 Uiso 1 1 calc R U . . .
H58B H 0.4644 0.5987 0.9838 0.120 Uiso 1 1 calc R U . . .
H58C H 0.4488 0.5500 0.9285 0.120 Uiso 1 1 calc R U . . .
N1 N 0.91804(19) 1.0158(4) 0.12667(15) 0.0597(11) Uani 1 1 d . . . . .
N2 N 0.8700(2) 0.7451(4) 0.08923(15) 0.0601(11) Uani 1 1 d . . . . .
N3 N 1.1235(2) 0.6020(4) 0.17623(13) 0.0515(10) Uani 1 1 d . . . . .
N4 N 1.1575(2) 0.8079(4) 0.21138(14) 0.0576(10) Uani 1 1 d . . . . .
N5 N 0.7008(2) 0.9072(4) 0.83038(15) 0.0603(11) Uani 1 1 d . . . . .
N6 N 0.7027(2) 0.6994(4) 0.79735(15) 0.0620(11) Uani 1 1 d . . . . .
N7 N 0.5153(2) 0.7712(4) 0.90212(14) 0.0567(11) Uani 1 1 d . . . . .
N8 N 0.5314(2) 0.4977(4) 0.86812(14) 0.0546(10) Uani 1 1 d . . . . .

loop_
_atom_site_aniso_label
_atom_site_aniso_U_11
_atom_site_aniso_U_22
_atom_site_aniso_U_33
_atom_site_aniso_U_23
_atom_site_aniso_U_13
_atom_site_aniso_U_12
C1 0.073(4) 0.069(4) 0.085(4) -0.003(4) 0.012(3) 0.011(3)
C2 0.104(5) 0.059(4) 0.099(5) 0.027(4) 0.013(4) 0.003(4)
C3 0.123(6) 0.086(5) 0.083(5) 0.017(4) 0.028(4) -0.018(5)
C4 0.114(5) 0.066(4) 0.089(5) -0.002(4) 0.039(4) -0.011(4)
C5 0.078(4) 0.058(3) 0.074(4) 0.012(3) 0.028(3) 0.003(3)
C6 0.060(3) 0.047(3) 0.070(4) -0.004(3) 0.018(3) -0.001(3)
C7 0.075(4) 0.080(4) 0.086(4) 0.000(4) 0.043(4) 0.019(3)
C8 0.117(5) 0.104(5) 0.100(5) -0.030(4) 0.054(4) -0.003(4)
C9 0.119(5) 0.108(5) 0.122(5) -0.005(4) 0.082(5) 0.006(4)
C10 0.055(3) 0.044(3) 0.062(3) 0.006(3) 0.027(3) 0.012(3)
C11 0.052(3) 0.045(3) 0.072(4) -0.002(3) 0.020(3) 0.004(3)
C12 0.051(3) 0.041(3) 0.064(3) -0.001(3) 0.023(3) -0.007(3)
C13 0.042(3) 0.050(3) 0.064(3) 0.005(3) 0.020(3) 0.004(3)
C14 0.060(4) 0.051(3) 0.055(3) -0.009(3) 0.020(3) -0.001(3)
C15 0.050(3) 0.051(3) 0.055(3) 0.003(3) 0.018(3) 0.002(3)
C16 0.050(3) 0.056(3) 0.062(3) 0.002(3) 0.023(3) -0.004(3)
C17 0.051(3) 0.063(3) 0.085(4) 0.006(3) 0.013(3) 0.000(3)
C18 0.072(4) 0.053(3) 0.079(4) -0.008(3) 0.016(3) 0.017(3)
C19 0.180(7) 0.128(6) 0.097(5) -0.022(4) 0.061(5) 0.046(5)
C20 0.090(5) 0.054(4) 0.135(6) 0.003(4) -0.005(4) -0.007(3)
C21 0.065(4) 0.059(3) 0.067(4) 0.003(3) 0.016(3) 0.011(3)
C22 0.093(5) 0.112(5) 0.096(5) 0.002(4) 0.007(4) 0.041(4)
C23 0.112(5) 0.093(4) 0.070(4) -0.009(4) 0.033(4) 0.006(4)
C24 0.059(4) 0.062(4) 0.070(4) -0.002(3) 0.023(3) 0.000(3)
C25 0.061(4) 0.127(5) 0.072(4) -0.015(4) 0.011(3) -0.025(4)
C26 0.088(5) 0.148(7) 0.145(7) -0.028(6) 0.051(5) -0.063(5)
C27 0.107(6) 0.128(6) 0.132(7) -0.005(6) 0.068(6) -0.032(5)
C28 0.098(5) 0.094(5) 0.093(5) 0.011(4) 0.057(4) 0.001(4)
C29 0.066(4) 0.077(4) 0.079(4) 0.006(3) 0.032(3) -0.006(3)
C30 0.066(4) 0.045(3) 0.080(4) -0.004(3) 0.021(3) -0.005(3)
C31 0.068(4) 0.071(4) 0.080(4) 0.004(3) 0.009(3) 0.010(3)
C32 0.100(5) 0.066(4) 0.071(4) 0.009(3) 0.027(4) 0.023(4)
C33 0.103(5) 0.047(3) 0.076(4) 0.002(3) 0.046(4) -0.005(3)
C34 0.070(4) 0.056(4) 0.060(3) -0.005(3) 0.025(3) -0.011(3)
C35 0.057(3) 0.047(3) 0.055(3) -0.006(3) 0.025(3) -0.008(3)
C36 0.056(3) 0.065(4) 0.064(4) -0.004(3) 0.013(3) -0.016(3)
C37 0.088(4) 0.088(4) 0.074(4) -0.026(3) 0.016(3) -0.019(3)
C38 0.072(4) 0.085(4) 0.094(4) -0.002(4) 0.003(3) -0.006(3)
C39 0.043(3) 0.046(3) 0.059(3) -0.002(2) 0.015(3) -0.010(2)
C40 0.048(3) 0.046(3) 0.070(3) -0.002(3) 0.020(3) -0.002(3)
C41 0.048(3) 0.050(3) 0.067(3) 0.005(3) 0.029(3) -0.003(3)
C42 0.052(3) 0.038(3) 0.070(3) -0.004(3) 0.027(3) -0.005(2)
C43 0.065(3) 0.039(3) 0.066(3) -0.005(2) 0.027(3) -0.006(3)
C44 0.050(3) 0.047(3) 0.059(3) 0.000(3) 0.016(3) -0.002(3)
C45 0.051(3) 0.052(3) 0.088(4) 0.003(3) 0.035(3) 0.008(3)
C46 0.084(4) 0.062(4) 0.135(5) 0.005(3) 0.073(4) -0.001(3)
C47 0.093(4) 0.046(3) 0.102(5) -0.003(3) 0.049(4) -0.014(3)
C48 0.137(6) 0.105(5) 0.107(5) -0.012(4) 0.003(5) -0.040(5)
C49 0.138(6) 0.054(4) 0.116(5) -0.003(3) 0.073(5) 0.009(4)
C50 0.064(4) 0.059(3) 0.067(4) 0.002(3) 0.018(3) 0.003(3)
C51 0.069(4) 0.067(4) 0.079(4) 0.000(3) 0.011(4) -0.010(3)
C52 0.064(4) 0.075(4) 0.104(5) -0.006(4) 0.008(4) 0.007(3)
C53 0.071(4) 0.095(5) 0.105(5) -0.022(4) 0.032(4) 0.015(4)
C54 0.069(4) 0.085(4) 0.074(4) -0.015(3) 0.033(3) -0.005(3)
C55 0.058(3) 0.057(3) 0.058(4) -0.010(3) 0.025(3) -0.010(3)
C56 0.075(4) 0.075(4) 0.052(3) 0.004(3) 0.020(3) -0.008(3)
C57 0.086(4) 0.116(5) 0.067(4) -0.006(4) 0.019(3) -0.017(4)
C58 0.094(4) 0.077(4) 0.082(4) -0.002(3) 0.047(3) -0.023(3)
N1 0.060(3) 0.054(3) 0.071(3) 0.004(2) 0.031(2) 0.014(2)
N2 0.052(3) 0.066(3) 0.057(3) 0.007(2) 0.012(2) 0.001(2)
N3 0.048(2) 0.045(2) 0.057(3) -0.004(2) 0.013(2) 0.005(2)
N4 0.051(3) 0.047(3) 0.073(3) -0.001(2) 0.019(2) -0.002(2)
N5 0.056(3) 0.040(2) 0.092(3) 0.002(2) 0.035(2) -0.007(2)
N6 0.063(3) 0.044(3) 0.088(3) 0.003(2) 0.037(2) 0.001(2)
N7 0.056(3) 0.060(3) 0.059(3) 0.008(2) 0.026(2) 0.002(2)
N8 0.053(3) 0.048(2) 0.058(3) 0.002(2) 0.014(2) -0.010(2)

loop_
_atom_type_symbol
_atom_type_description
_atom_type_scat_dispersion_real
_atom_type_scat_dispersion_imag
_atom_type_scat_source
C C 0.0033 0.0016 'International Tables Vol C Tables 4.2.6.8 and 6.1.1.4'
H H 0.0000 0.0000 'International Tables Vol C Tables 4.2.6.8 and 6.1.1.4'
N N 0.0061 0.0033 'International Tables Vol C Tables 4.2.6.8 and 6.1.1.4'

loop_
_geom_angle_atom_site_label_1
_geom_angle_atom_site_label_2
_geom_angle_atom_site_label_3
_geom_angle
_geom_angle_site_symmetry_1
_geom_angle_site_symmetry_3
_geom_angle_publ_flag
C2 C1 C6 121.3(6) . . ?
C3 C2 C1 121.1(6) . . ?
C2 C3 C4 119.2(6) . . ?
C5 C4 C3 120.4(6) . . ?
C4 C5 C6 121.6(5) . . ?
C5 C6 N1 120.6(5) . . ?
C5 C6 C1 116.2(5) . . ?
N1 C6 C1 123.1(5) . . ?
N1 C7 C8 113.6(5) . . ?
N1 C7 C9 111.2(4) . . ?
C8 C7 C9 110.9(5) . . ?
C11 C10 C15 119.4(4) . . ?
C11 C10 N1 119.8(4) . . ?
C15 C10 N1 120.8(4) . . ?
C10 C11 C12 120.6(4) . . ?
N4 C12 C11 130.3(5) . . ?
N4 C12 C13 110.1(4) . . ?
C11 C12 C13 119.6(5) . . ?
N3 C13 C14 133.5(5) . . ?
N3 C13 C12 105.7(4) . . ?
C14 C13 C12 120.7(4) . . ?
C15 C14 C13 119.1(4) . . ?
C14 C15 C10 120.4(4) . . ?
C14 C15 N2 118.8(4) . . ?
C10 C15 N2 120.9(4) . . ?
N4 C16 N3 113.8(4) . . ?
N4 C16 C17 123.1(5) . . ?
N3 C16 C17 123.2(4) . . ?
N3 C18 C20 112.0(4) . . ?
N3 C18 C19 109.7(5) . . ?
C20 C18 C19 113.6(5) . . ?
N2 C21 C22 114.3(4) . . ?
N2 C21 C23 113.0(4) . . ?
C22 C21 C23 113.6(4) . . ?
C25 C24 C29 116.8(5) . . ?
C25 C24 N2 123.0(5) . . ?
C29 C24 N2 120.1(5) . . ?
C24 C25 C26 120.8(6) . . ?
C27 C26 C25 122.2(7) . . ?
C28 C27 C26 117.8(7) . . ?
C27 C28 C29 121.1(6) . . ?
C28 C29 C24 121.3(6) . . ?
C35 C30 C31 122.2(5) . . ?
C32 C31 C30 120.1(5) . . ?
C33 C32 C31 118.3(5) . . ?
C34 C33 C32 121.7(5) . . ?
C33 C34 C35 121.2(5) . . ?
C30 C35 C34 116.5(5) . . ?
C30 C35 N8 121.8(4) . . ?
C34 C35 N8 121.5(5) . . ?
N8 C36 C37 112.6(4) . . ?
N8 C36 C38 110.7(4) . . ?
C37 C36 C38 111.3(4) . . ?
C40 C39 C44 120.0(4) . . ?
C40 C39 N8 118.6(4) . . ?
C44 C39 N8 121.4(4) . . ?
C41 C40 C39 119.4(4) . . ?
C40 C41 C42 121.3(5) . . ?
C40 C41 N6 128.7(5) . . ?
C42 C41 N6 110.0(4) . . ?
C43 C42 N5 133.9(4) . . ?
C43 C42 C41 120.2(4) . . ?
N5 C42 C41 105.8(4) . . ?
C42 C43 C44 118.7(4) . . ?
C43 C44 C39 120.2(4) . . ?
C43 C44 N7 119.1(4) . . ?
C39 C44 N7 120.7(4) . . ?
N6 C45 N5 112.5(4) . . ?
N6 C45 C46 124.1(5) . . ?
N5 C45 C46 123.4(5) . . ?
N5 C47 C49 113.1(5) . . ?
N5 C47 C48 110.2(5) . . ?
C49 C47 C48 113.3(5) . . ?
C51 C50 C55 122.5(5) . . ?
C50 C51 C52 121.2(6) . . ?
C53 C52 C51 118.1(6) . . ?
C52 C53 C54 121.6(6) . . ?
C53 C54 C55 121.6(5) . . ?
C50 C55 C54 115.1(5) . . ?
C50 C55 N7 121.1(5) . . ?
C54 C55 N7 123.7(5) . . ?
N7 C56 C57 113.6(4) . . ?
N7 C56 C58 113.1(4) . . ?
C57 C56 C58 114.7(4) . . ?
C6 N1 C10 117.2(4) . . ?
C6 N1 C7 119.8(4) . . ?
C10 N1 C7 118.1(4) . . ?
C24 N2 C15 119.2(4) . . ?
C24 N2 C21 123.5(4) . . ?
C15 N2 C21 116.4(4) . . ?
C16 N3 C13 105.9(4) . . ?
C16 N3 C18 126.5(4) . . ?
C13 N3 C18 127.4(4) . . ?
C16 N4 C12 104.5(4) . . ?
C45 N5 C42 106.4(4) . . ?
C45 N5 C47 124.5(4) . . ?
C42 N5 C47 129.0(4) . . ?
C45 N6 C41 105.3(4) . . ?
C55 N7 C44 119.2(4) . . ?
C55 N7 C56 123.2(4) . . ?
C44 N7 C56 117.0(4) . . ?
C35 N8 C39 116.0(4) . . ?
C35 N8 C36 119.3(4) . . ?
C39 N8 C36 118.8(4) . . ?

loop_
_geom_bond_atom_site_label_1
_geom_bond_atom_site_label_2
_geom_bond_distance
_geom_bond_site_symmetry_2
_geom_bond_publ_flag
C1 C2 1.367(7) . ?
C1 C6 1.409(7) . ?
C2 C3 1.354(8) . ?
C3 C4 1.383(8) . ?
C4 C5 1.367(7) . ?
C5 C6 1.395(7) . ?
C6 N1 1.396(6) . ?
C7 N1 1.471(6) . ?
C7 C8 1.512(7) . ?
C7 C9 1.516(7) . ?
C10 C11 1.373(6) . ?
C10 C15 1.414(6) . ?
C10 N1 1.433(5) . ?
C11 C12 1.385(6) . ?
C12 N4 1.385(6) . ?
C12 C13 1.392(6) . ?
C13 N3 1.381(5) . ?
C13 C14 1.389(6) . ?
C14 C15 1.381(6) . ?
C15 N2 1.433(6) . ?
C16 N4 1.313(6) . ?
C16 N3 1.365(5) . ?
C16 C17 1.491(6) . ?
C18 N3 1.466(6) . ?
C18 C20 1.506(7) . ?
C18 C19 1.508(7) . ?
C21 N2 1.460(6) . ?
C21 C22 1.516(7) . ?
C21 C23 1.528(6) . ?
C24 C25 1.377(7) . ?
C24 C29 1.393(7) . ?
C24 N2 1.400(6) . ?
C25 C26 1.384(8) . ?
C26 C27 1.365(9) . ?
C27 C28 1.360(8) . ?
C28 C29 1.388(7) . ?
C30 C35 1.382(6) . ?
C30 C31 1.386(6) . ?
C31 C32 1.374(7) . ?
C32 C33 1.371(7) . ?
C33 C34 1.371(7) . ?
C34 C35 1.392(6) . ?
C35 N8 1.402(6) . ?
C36 N8 1.473(5) . ?
C36 C37 1.512(6) . ?
C36 C38 1.520(6) . ?
C39 C40 1.371(6) . ?
C39 C44 1.412(6) . ?
C39 N8 1.447(5) . ?
C40 C41 1.366(6) . ?
C41 C42 1.388(6) . ?
C41 N6 1.394(6) . ?
C42 C43 1.381(6) . ?
C42 N5 1.386(5) . ?
C43 C44 1.383(6) . ?
C44 N7 1.427(6) . ?
C45 N6 1.316(6) . ?
C45 N5 1.381(6) . ?
C45 C46 1.478(6) . ?
C47 N5 1.475(6) . ?
C47 C49 1.497(7) . ?
C47 C48 1.499(7) . ?
C50 C51 1.365(6) . ?
C50 C55 1.393(6) . ?
C51 C52 1.370(7) . ?
C52 C53 1.354(7) . ?
C53 C54 1.381(7) . ?
C54 C55 1.399(6) . ?
C55 N7 1.400(6) . ?
C56 N7 1.472(6) . ?
C56 C57 1.500(6) . ?
C56 C58 1.512(6) . ?

loop_
_geom_torsion_atom_site_label_1
_geom_torsion_atom_site_label_2
_geom_torsion_atom_site_label_3
_geom_torsion_atom_site_label_4
_geom_torsion
_geom_torsion_site_symmetry_1
_geom_torsion_site_symmetry_2
_geom_torsion_site_symmetry_3
_geom_torsion_site_symmetry_4
_geom_torsion_publ_flag
C6 C1 C2 C3 -1.4(9) . . . . ?
C1 C2 C3 C4 1.5(10) . . . . ?
C2 C3 C4 C5 -1.7(9) . . . . ?
C3 C4 C5 C6 1.8(8) . . . . ?
C4 C5 C6 N1 176.0(4) . . . . ?
C4 C5 C6 C1 -1.7(7) . . . . ?
C2 C1 C6 C5 1.5(7) . . . . ?
C2 C1 C6 N1 -176.1(5) . . . . ?
C15 C10 C11 C12 1.2(7) . . . . ?
N1 C10 C11 C12 -176.9(4) . . . . ?
C10 C11 C12 N4 -178.2(4) . . . . ?
C10 C11 C12 C13 1.2(7) . . . . ?
N4 C12 C13 N3 -0.5(5) . . . . ?
C11 C12 C13 N3 -180.0(4) . . . . ?
N4 C12 C13 C14 179.0(4) . . . . ?
C11 C12 C13 C14 -0.6(7) . . . . ?
N3 C13 C14 C15 176.6(5) . . . . ?
C12 C13 C14 C15 -2.6(7) . . . . ?
C13 C14 C15 C10 5.1(7) . . . . ?
C13 C14 C15 N2 -174.3(4) . . . . ?
C11 C10 C15 C14 -4.4(7) . . . . ?
N1 C10 C15 C14 173.7(4) . . . . ?
C11 C10 C15 N2 174.9(4) . . . . ?
N1 C10 C15 N2 -7.0(7) . . . . ?
C29 C24 C25 C26 -0.2(8) . . . . ?
N2 C24 C25 C26 -178.8(5) . . . . ?
C24 C25 C26 C27 0.6(11) . . . . ?
C25 C26 C27 C28 -1.2(12) . . . . ?
C26 C27 C28 C29 1.4(10) . . . . ?
C27 C28 C29 C24 -1.0(9) . . . . ?
C25 C24 C29 C28 0.4(8) . . . . ?
N2 C24 C29 C28 179.0(5) . . . . ?
C35 C30 C31 C32 -1.8(8) . . . . ?
C30 C31 C32 C33 0.7(8) . . . . ?
C31 C32 C33 C34 0.3(8) . . . . ?
C32 C33 C34 C35 -0.3(8) . . . . ?
C31 C30 C35 C34 1.8(7) . . . . ?
C31 C30 C35 N8 177.7(4) . . . . ?
C33 C34 C35 C30 -0.7(7) . . . . ?
C33 C34 C35 N8 -176.7(4) . . . . ?
C44 C39 C40 C41 0.0(7) . . . . ?
N8 C39 C40 C41 -178.4(4) . . . . ?
C39 C40 C41 C42 2.3(7) . . . . ?
C39 C40 C41 N6 -175.5(4) . . . . ?
C40 C41 C42 C43 -0.7(7) . . . . ?
N6 C41 C42 C43 177.4(4) . . . . ?
C40 C41 C42 N5 -179.3(4) . . . . ?
N6 C41 C42 N5 -1.1(5) . . . . ?
N5 C42 C43 C44 174.9(5) . . . . ?
C41 C42 C43 C44 -3.2(7) . . . . ?
C42 C43 C44 C39 5.6(7) . . . . ?
C42 C43 C44 N7 -172.6(4) . . . . ?
C40 C39 C44 C43 -4.0(7) . . . . ?
N8 C39 C44 C43 174.4(4) . . . . ?
C40 C39 C44 N7 174.1(4) . . . . ?
N8 C39 C44 N7 -7.5(7) . . . . ?
C55 C50 C51 C52 -1.1(8) . . . . ?
C50 C51 C52 C53 0.1(8) . . . . ?
C51 C52 C53 C54 0.0(9) . . . . ?
C52 C53 C54 C55 0.8(9) . . . . ?
C51 C50 C55 C54 1.8(7) . . . . ?
C51 C50 C55 N7 178.6(4) . . . . ?
C53 C54 C55 C50 -1.7(7) . . . . ?
C53 C54 C55 N7 -178.4(5) . . . . ?
C5 C6 N1 C10 10.3(7) . . . . ?
C1 C6 N1 C10 -172.2(5) . . . . ?
C5 C6 N1 C7 165.1(5) . . . . ?
C1 C6 N1 C7 -17.4(7) . . . . ?
C11 C10 N1 C6 74.4(6) . . . . ?
C15 C10 N1 C6 -103.7(5) . . . . ?
C11 C10 N1 C7 -80.8(6) . . . . ?
C15 C10 N1 C7 101.1(5) . . . . ?
C8 C7 N1 C6 -72.9(6) . . . . ?
C9 C7 N1 C6 161.1(5) . . . . ?
C8 C7 N1 C10 81.6(6) . . . . ?
C9 C7 N1 C10 -44.3(6) . . . . ?
C25 C24 N2 C15 -167.1(5) . . . . ?
C29 C24 N2 C15 14.4(7) . . . . ?
C25 C24 N2 C21 1.0(7) . . . . ?
C29 C24 N2 C21 -177.5(4) . . . . ?
C14 C15 N2 C24 58.5(6) . . . . ?
C10 C15 N2 C24 -120.9(5) . . . . ?
C14 C15 N2 C21 -110.4(5) . . . . ?
C10 C15 N2 C21 70.2(6) . . . . ?
C22 C21 N2 C24 63.5(6) . . . . ?
C23 C21 N2 C24 -68.6(6) . . . . ?
C22 C21 N2 C15 -128.1(5) . . . . ?
C23 C21 N2 C15 99.8(5) . . . . ?
N4 C16 N3 C13 0.1(5) . . . . ?
C17 C16 N3 C13 179.4(4) . . . . ?
N4 C16 N3 C18 175.5(4) . . . . ?
C17 C16 N3 C18 -5.2(7) . . . . ?
C14 C13 N3 C16 -179.1(5) . . . . ?
C12 C13 N3 C16 0.2(5) . . . . ?
C14 C13 N3 C18 5.5(8) . . . . ?
C12 C13 N3 C18 -175.2(4) . . . . ?
C20 C18 N3 C16 129.8(5) . . . . ?
C19 C18 N3 C16 -103.2(6) . . . . ?
C20 C18 N3 C13 -55.8(6) . . . . ?
C19 C18 N3 C13 71.3(6) . . . . ?
N3 C16 N4 C12 -0.3(5) . . . . ?
C17 C16 N4 C12 -179.6(4) . . . . ?
C11 C12 N4 C16 179.9(5) . . . . ?
C13 C12 N4 C16 0.5(5) . . . . ?
N6 C45 N5 C42 -1.3(5) . . . . ?
C46 C45 N5 C42 176.9(4) . . . . ?
N6 C45 N5 C47 174.2(4) . . . . ?
C46 C45 N5 C47 -7.5(8) . . . . ?
C43 C42 N5 C45 -176.8(5) . . . . ?
C41 C42 N5 C45 1.5(5) . . . . ?
C43 C42 N5 C47 7.9(8) . . . . ?
C41 C42 N5 C47 -173.9(5) . . . . ?
C49 C47 N5 C45 133.8(5) . . . . ?
C48 C47 N5 C45 -98.2(6) . . . . ?
C49 C47 N5 C42 -51.6(7) . . . . ?
C48 C47 N5 C42 76.3(7) . . . . ?
N5 C45 N6 C41 0.6(5) . . . . ?
C46 C45 N6 C41 -177.6(5) . . . . ?
C40 C41 N6 C45 178.3(5) . . . . ?
C42 C41 N6 C45 0.3(5) . . . . ?
C50 C55 N7 C44 16.5(6) . . . . ?
C54 C55 N7 C44 -167.0(4) . . . . ?
C50 C55 N7 C56 -173.0(4) . . . . ?
C54 C55 N7 C56 3.5(7) . . . . ?
C43 C44 N7 C55 55.6(6) . . . . ?
C39 C44 N7 C55 -122.5(5) . . . . ?
C43 C44 N7 C56 -115.5(5) . . . . ?
C39 C44 N7 C56 66.4(6) . . . . ?
C57 C56 N7 C55 -72.6(6) . . . . ?
C58 C56 N7 C55 60.5(6) . . . . ?
C57 C56 N7 C44 98.1(5) . . . . ?
C58 C56 N7 C44 -128.8(5) . . . . ?
C30 C35 N8 C39 13.7(6) . . . . ?
C34 C35 N8 C39 -170.5(4) . . . . ?
C30 C35 N8 C36 166.3(4) . . . . ?
C34 C35 N8 C36 -17.9(6) . . . . ?
C40 C39 N8 C35 71.1(5) . . . . ?
C44 C39 N8 C35 -107.4(5) . . . . ?
C40 C39 N8 C36 -81.7(5) . . . . ?
C44 C39 N8 C36 99.9(5) . . . . ?
C37 C36 N8 C35 -71.6(5) . . . . ?
C38 C36 N8 C35 163.0(4) . . . . ?
C37 C36 N8 C39 80.2(5) . . . . ?
C38 C36 N8 C39 -45.1(6) . . . . ?
